data_7102860
loop_
_publ_author_name
'Zimmermann, Melanie'
'Takats, Josef'
'Kiel, Gong'
'T\"ornroos, Karl W'
'Anwander, Reiner'

_publ_section_title
;
 Ln(III) methyl and methylidene complexes stabilized by a bulky
 hydrotris(pyrazolyl)borate ligand.
;
_journal_issue 5
_journal_name_full 'Chemical communications (Cambridge, England)'
_journal_page_first 612
_journal_page_last 614
_journal_paper_doi 10.1039/b713378b
_journal_year 2008
_chemical_formula_moiety 'C25 H43 Al B N6, C14 H40 Al4 Y'
_chemical_formula_sum 'C39 H83 Al5 B N6 Y'
_chemical_formula_weight 870.73
_chemical_name_systematic
;
?
;
_space_group_IT_number 33
_symmetry_cell_setting orthorhombic
_symmetry_space_group_name_Hall 'P 2c -2n'
_symmetry_space_group_name_H-M 'P n a 21'
_atom_sites_solution_hydrogens geom
_atom_sites_solution_primary direct
_atom_sites_solution_secondary difmap
_audit_creation_method SHELXL-97
_cell_angle_alpha 90.00
_cell_angle_beta 90.00
_cell_angle_gamma 90.00
_cell_formula_units_Z 4
_cell_length_a 29.6427(17)
_cell_length_b 9.5879(6)
_cell_length_c 18.0884(11)
_cell_measurement_reflns_used 5634
_cell_measurement_temperature 123(2)
_cell_measurement_theta_max 21.09
_cell_measurement_theta_min 2.23
_cell_volume 5140.9(5)
_computing_cell_refinement
;
Bruker (2004). SAINT, version 6.45a, Bruker AXS Inc., Madison,
Wisconsin, USA.
;
_computing_data_collection
;
Bruker (1999). SMART, version 5.054, Bruker AXS Inc., Madison,
Wisconsin, USA.
;
_computing_data_reduction
;
Bruker (2004). SAINT, version 6.45a, Bruker AXS Inc., Madison,
Wisconsin, USA.
;
_computing_molecular_graphics
;
Brandenburg, K. (2005). DIAMOND. Version 3.1. Crystal Impact GbR, Bonn,
Germany.
;
_computing_publication_material
;
Bruker AXS (2003). SHELXTL. Version 6.14. Bruker AXS Inc., Madison,
Wisconsin, USA.
;
_computing_structure_refinement
;
Sheldrick, G. M. (1997). SHELXS97 and SHELXL97. University of
G\"ottingen, Germany.
;
_computing_structure_solution
;
Sheldrick, G. M. (1997). SHELXS97 and SHELXL97. University of
G\"ottingen, Germany.
;
_diffrn_ambient_temperature 123(2)
_diffrn_detector_area_resol_mean '48 \um'
_diffrn_measured_fraction_theta_full 0.999
_diffrn_measured_fraction_theta_max 0.999
_diffrn_measurement_device_type 'Bruker-AXS SMART 2K CCD'
_diffrn_measurement_method 'omega scans'
_diffrn_radiation_monochromator graphite
_diffrn_radiation_source 'normal-focus sealed tube'
_diffrn_radiation_type MoK\a
_diffrn_radiation_wavelength 0.71073
_diffrn_reflns_av_R_equivalents 0.2173
_diffrn_reflns_av_sigmaI/netI 0.1350
_diffrn_reflns_limit_h_max 32
_diffrn_reflns_limit_h_min -33
_diffrn_reflns_limit_k_max 10
_diffrn_reflns_limit_k_min -10
_diffrn_reflns_limit_l_max 20
_diffrn_reflns_limit_l_min -20
_diffrn_reflns_number 49108
_diffrn_reflns_theta_full 23.32
_diffrn_reflns_theta_max 23.32
_diffrn_reflns_theta_min 2.23
_exptl_absorpt_coefficient_mu 1.250
_exptl_absorpt_correction_T_max 0.816505
_exptl_absorpt_correction_T_min 0.816505
_exptl_absorpt_correction_type multi-scan
_exptl_absorpt_process_details
;
Sheldrick, G.M. (2003). SADABS. Version 2004/1. University of
G\"ottingen, Germany.
;
_exptl_crystal_colour colourless
_exptl_crystal_density_diffrn 1.125
_exptl_crystal_density_method 'not measured'
_exptl_crystal_description prism
_exptl_crystal_F_000 1872
_exptl_crystal_size_max 0.20
_exptl_crystal_size_mid 0.075
_exptl_crystal_size_min 0.037
_refine_diff_density_max 0.404
_refine_diff_density_min -0.687
_refine_diff_density_rms 0.090
_refine_ls_abs_structure_details 'Flack H D (1983), Acta Cryst. A39, 876-881'
_refine_ls_abs_structure_Flack -0.025(9)
_refine_ls_extinction_method none
_refine_ls_goodness_of_fit_ref 1.020
_refine_ls_hydrogen_treatment mixed
_refine_ls_matrix_type full
_refine_ls_number_parameters 533
_refine_ls_number_reflns 7423
_refine_ls_number_restraints 25
_refine_ls_restrained_S_all 1.018
_refine_ls_R_factor_all 0.1244
_refine_ls_R_factor_gt 0.0520
_refine_ls_shift/su_max 0.001
_refine_ls_shift/su_mean 0.000
_refine_ls_structure_factor_coef Fsqd
_refine_ls_weighting_details 'calc w=1/[\s^2^(Fo^2^)+(0.0000P)^2^+8.4848P] where P=(Fo^2^+2Fc^2^)/3'
_refine_ls_weighting_scheme calc
_refine_ls_wR_factor_gt 0.0951
_refine_ls_wR_factor_ref 0.1238
_reflns_number_gt 4683
_reflns_number_total 7423
_reflns_threshold_expression I>2\s(I)
_cod_data_source_file b713378b.txt
_cod_data_source_block Compound3
_cod_database_code 7102860

loop_
_symmetry_equiv_pos_as_xyz
'x, y, z'
'-x, -y, z+1/2'
'x+1/2, -y+1/2, z'
'-x+1/2, y+1/2, z+1/2'

loop_
_atom_site_label
_atom_site_type_symbol
_atom_site_fract_x
_atom_site_fract_y
_atom_site_fract_z
_atom_site_U_iso_or_equiv
_atom_site_adp_type
_atom_site_occupancy
_atom_site_symmetry_multiplicity
_atom_site_calc_flag
_atom_site_refinement_flags
_atom_site_disorder_assembly
_atom_site_disorder_group
Y1 Y 0.39001(2) 0.46780(7) 0.44496(5) 0.02265(18) Uani 1 1 d . . .
B1 B 0.3556(3) 0.6814(11) 0.0709(5) 0.023(2) Uani 1 1 d . . .
HB1 H 0.351(2) 0.585(8) 0.077(4) 0.028 Uiso 1 1 d . . .
Al1 Al 0.39966(8) 0.4742(3) 0.60965(13) 0.0269(6) Uani 1 1 d . . .
N1 N 0.3153(2) 0.8976(6) 0.1181(3) 0.0206(16) Uani 1 1 d . . .
C1 C 0.3421(3) 0.4312(8) 0.5462(5) 0.026(2) Uani 1 1 d D . .
H1A H 0.325(2) 0.406(6) 0.592(2) 0.031 Uiso 1 1 d D . .
H1B H 0.333(2) 0.527(4) 0.531(4) 0.031 Uiso 1 1 d D . .
Al2 Al 0.49231(7) 0.4384(2) 0.44136(18) 0.0278(6) Uani 1 1 d . . .
C2 C 0.4510(3) 0.4426(10) 0.5321(6) 0.034(3) Uani 1 1 d D . .
H2A H 0.469(2) 0.512(4) 0.558(4) 0.040 Uiso 1 1 d D . .
H2B H 0.459(2) 0.348(3) 0.548(4) 0.040 Uiso 1 1 d D . .
N2 N 0.4112(2) 0.8742(6) 0.1043(3) 0.0201(16) Uani 1 1 d . . .
C3 C 0.4013(3) 0.3371(9) 0.6915(5) 0.037(2) Uani 1 1 d . . .
H3A H 0.4280 0.3538 0.7221 0.056 Uiso 1 1 calc R . .
H3B H 0.4025 0.2425 0.6711 0.056 Uiso 1 1 calc R . .
H3C H 0.3741 0.3471 0.7218 0.056 Uiso 1 1 calc R . .
N3 N 0.3563(2) 0.8721(7) -0.0262(4) 0.0185(18) Uani 1 1 d . . .
Al3 Al 0.32755(8) 0.2396(3) 0.49948(14) 0.0273(6) Uani 1 1 d . . .
Al4 Al 0.34591(9) 0.7334(3) 0.37604(14) 0.0286(7) Uani 1 1 d . . .
C4 C 0.3996(3) 0.6631(9) 0.6541(5) 0.044(3) Uani 1 1 d . . .
H4A H 0.4078 0.6566 0.7065 0.066 Uiso 1 1 calc R . .
H4B H 0.3694 0.7041 0.6495 0.066 Uiso 1 1 calc R . .
H4C H 0.4215 0.7221 0.6283 0.066 Uiso 1 1 calc R . .
N4 N 0.3165(2) 0.7538(7) 0.1115(4) 0.0235(16) Uani 1 1 d . . .
Al5 Al 0.36334(8) 0.9807(2) 0.06150(13) 0.0197(6) Uani 1 1 d . . .
C5 C 0.4526(3) 0.4584(10) 0.3459(5) 0.029(2) Uani 1 1 d D . .
H5A H 0.4370(17) 0.546(3) 0.337(4) 0.044 Uiso 1 1 d D . .
H5B H 0.4340(16) 0.380(4) 0.327(4) 0.044 Uiso 1 1 d D . .
H5C H 0.4816(11) 0.456(6) 0.320(4) 0.044 Uiso 1 1 d D . .
N5 N 0.4002(2) 0.7323(6) 0.1035(3) 0.0223(16) Uani 1 1 d . . .
C6 C 0.5219(3) 0.2554(8) 0.4295(5) 0.039(3) Uani 1 1 d . . .
H6A H 0.5419 0.2382 0.4718 0.059 Uiso 1 1 calc R . .
H6B H 0.5397 0.2550 0.3838 0.059 Uiso 1 1 calc R . .
H6C H 0.4989 0.1820 0.4271 0.059 Uiso 1 1 calc R . .
N6 N 0.3539(2) 0.7299(7) -0.0113(4) 0.0225(18) Uani 1 1 d . . .
C7 C 0.5312(3) 0.6034(8) 0.4353(6) 0.042(2) Uani 1 1 d . . .
H7A H 0.5543 0.5886 0.3973 0.064 Uiso 1 1 calc R . .
H7B H 0.5459 0.6189 0.4832 0.064 Uiso 1 1 calc R . .
H7C H 0.5130 0.6851 0.4224 0.064 Uiso 1 1 calc R . .
C8 C 0.3944(3) 0.7339(7) 0.4564(5) 0.028(2) Uani 1 1 d D . .
H8A H 0.4261(11) 0.710(5) 0.443(4) 0.041 Uiso 1 1 d D . .
H8B H 0.389(2) 0.692(5) 0.506(2) 0.041 Uiso 1 1 d D . .
H8C H 0.393(2) 0.836(2) 0.463(3) 0.041 Uiso 1 1 d D . .
C9 C 0.3302(3) 0.5344(10) 0.3417(5) 0.035(2) Uani 1 1 d D . .
H9A H 0.3052(15) 0.564(7) 0.309(3) 0.052 Uiso 1 1 d D . .
H9B H 0.3167(19) 0.467(6) 0.377(3) 0.052 Uiso 1 1 d D . .
H9C H 0.3520(17) 0.483(6) 0.311(3) 0.052 Uiso 1 1 d D . .
C10 C 0.3753(3) 0.8259(9) 0.2919(5) 0.040(3) Uani 1 1 d . . .
H10A H 0.3797 0.9249 0.3034 0.059 Uiso 1 1 calc R . .
H10B H 0.3562 0.8169 0.2480 0.059 Uiso 1 1 calc R . .
H10C H 0.4046 0.7821 0.2826 0.059 Uiso 1 1 calc R . .
C11 C 0.2907(3) 0.8152(9) 0.4171(5) 0.041(3) Uani 1 1 d . . .
H11A H 0.2672 0.8166 0.3791 0.062 Uiso 1 1 calc R . .
H11B H 0.2969 0.9107 0.4336 0.062 Uiso 1 1 calc R . .
H11C H 0.2805 0.7592 0.4592 0.062 Uiso 1 1 calc R . .
C12 C 0.3742(3) 0.2080(8) 0.4156(4) 0.034(2) Uani 1 1 d . . .
H12A H 0.4048 0.2146 0.4360 0.052 Uiso 1 1 calc R . .
H12B H 0.3702 0.2792 0.3773 0.052 Uiso 1 1 calc R . .
H12C H 0.3698 0.1153 0.3940 0.052 Uiso 1 1 calc R . .
C13 C 0.2663(2) 0.2363(9) 0.4553(6) 0.042(2) Uani 1 1 d . . .
H13A H 0.2506 0.1511 0.4707 0.063 Uiso 1 1 calc R . .
H13B H 0.2687 0.2382 0.4013 0.063 Uiso 1 1 calc R . .
H13C H 0.2492 0.3180 0.4722 0.063 Uiso 1 1 calc R . .
C14 C 0.3418(3) 0.0881(8) 0.5689(5) 0.035(2) Uani 1 1 d . . .
H14A H 0.3315 -0.0009 0.5483 0.052 Uiso 1 1 calc R . .
H14B H 0.3266 0.1052 0.6161 0.052 Uiso 1 1 calc R . .
H14C H 0.3745 0.0844 0.5769 0.052 Uiso 1 1 calc R . .
C15 C 0.3676(3) 1.1832(8) 0.0554(5) 0.034(2) Uani 1 1 d . . .
H15A H 0.3968 1.2092 0.0340 0.051 Uiso 1 1 calc R . .
H15B H 0.3649 1.2233 0.1050 0.051 Uiso 1 1 calc R . .
H15C H 0.3432 1.2189 0.0240 0.051 Uiso 1 1 calc R . .
C16 C 0.2795(3) 0.9268(8) 0.1628(4) 0.023(2) Uani 1 1 d . . .
C17 C 0.2667(3) 1.0746(8) 0.1872(5) 0.028(2) Uani 1 1 d . . .
C18 C 0.2539(3) 1.1646(9) 0.1202(4) 0.032(2) Uani 1 1 d . . .
H18A H 0.2806 1.1795 0.0892 0.048 Uiso 1 1 calc R . .
H18B H 0.2424 1.2548 0.1374 0.048 Uiso 1 1 calc R . .
H18C H 0.2305 1.1170 0.0914 0.048 Uiso 1 1 calc R . .
C19 C 0.3063(3) 1.1371(9) 0.2309(5) 0.037(2) Uani 1 1 d . . .
H19A H 0.3333 1.1386 0.1997 0.055 Uiso 1 1 calc R . .
H19B H 0.3121 1.0801 0.2749 0.055 Uiso 1 1 calc R . .
H19C H 0.2988 1.2325 0.2460 0.055 Uiso 1 1 calc R . .
C20 C 0.2259(4) 1.0672(11) 0.2394(6) 0.046(3) Uani 1 1 d . . .
H20A H 0.1998 1.0301 0.2126 0.070 Uiso 1 1 calc R . .
H20B H 0.2189 1.1609 0.2578 0.070 Uiso 1 1 calc R . .
H20C H 0.2330 1.0060 0.2812 0.070 Uiso 1 1 calc R . .
C21 C 0.2588(3) 0.8040(8) 0.1819(4) 0.023(2) Uani 1 1 d . . .
H21A H 0.2328 0.7949 0.2122 0.028 Uiso 1 1 calc R . .
C22 C 0.2820(3) 0.6971(8) 0.1497(4) 0.021(2) Uani 1 1 d . . .
C23 C 0.2732(3) 0.5438(9) 0.1506(5) 0.026(2) Uani 1 1 d . . .
H23A H 0.3009 0.4941 0.1637 0.039 Uiso 1 1 calc R . .
H23B H 0.2630 0.5137 0.1016 0.039 Uiso 1 1 calc R . .
H23C H 0.2497 0.5230 0.1872 0.039 Uiso 1 1 calc R . .
C24 C 0.4537(3) 0.8832(9) 0.1352(4) 0.026(2) Uani 1 1 d . . .
C25 C 0.4773(3) 1.0221(9) 0.1474(5) 0.035(2) Uani 1 1 d . . .
C26 C 0.4499(3) 1.1187(9) 0.1972(5) 0.043(3) Uani 1 1 d . . .
H26A H 0.4442 1.0726 0.2447 0.064 Uiso 1 1 calc R . .
H26B H 0.4210 1.1404 0.1733 0.064 Uiso 1 1 calc R . .
H26C H 0.4667 1.2052 0.2056 0.064 Uiso 1 1 calc R . .
C27 C 0.5224(3) 0.9917(10) 0.1863(6) 0.058(3) Uani 1 1 d . . .
H27A H 0.5166 0.9512 0.2352 0.086 Uiso 1 1 calc R . .
H27B H 0.5394 1.0787 0.1920 0.086 Uiso 1 1 calc R . .
H27C H 0.5400 0.9258 0.1566 0.086 Uiso 1 1 calc R . .
C28 C 0.4878(3) 1.0888(9) 0.0719(5) 0.040(2) Uani 1 1 d . . .
H28A H 0.4596 1.1058 0.0452 0.060 Uiso 1 1 calc R . .
H28B H 0.5069 1.0257 0.0429 0.060 Uiso 1 1 calc R . .
H28C H 0.5037 1.1774 0.0794 0.060 Uiso 1 1 calc R . .
C29 C 0.4672(3) 0.7524(9) 0.1553(4) 0.023(2) Uani 1 1 d . . .
H29A H 0.4948 0.7296 0.1792 0.027 Uiso 1 1 calc R . .
C30 C 0.4343(3) 0.6598(8) 0.1353(4) 0.023(2) Uani 1 1 d . . .
C31 C 0.4328(3) 0.5057(8) 0.1446(4) 0.034(2) Uani 1 1 d . . .
H31A H 0.4078 0.4808 0.1776 0.051 Uiso 1 1 calc R . .
H31B H 0.4613 0.4734 0.1661 0.051 Uiso 1 1 calc R . .
H31C H 0.4283 0.4613 0.0964 0.051 Uiso 1 1 calc R . .
C32 C 0.3546(3) 0.8789(9) -0.1028(4) 0.020(2) Uani 1 1 d . . .
C33 C 0.3559(3) 1.0159(10) -0.1438(4) 0.028(2) Uani 1 1 d . . .
C34 C 0.3150(3) 1.1069(9) -0.1242(5) 0.041(3) Uani 1 1 d . . .
H34A H 0.3162 1.1318 -0.0717 0.061 Uiso 1 1 calc R . .
H34B H 0.2872 1.0549 -0.1342 0.061 Uiso 1 1 calc R . .
H34C H 0.3155 1.1919 -0.1542 0.061 Uiso 1 1 calc R . .
C35 C 0.4003(3) 1.0927(9) -0.1298(5) 0.035(2) Uani 1 1 d . . .
H35A H 0.4017 1.1220 -0.0779 0.053 Uiso 1 1 calc R . .
H35B H 0.4019 1.1750 -0.1618 0.053 Uiso 1 1 calc R . .
H35C H 0.4256 1.0304 -0.1407 0.053 Uiso 1 1 calc R . .
C36 C 0.3529(3) 0.9859(9) -0.2281(4) 0.038(2) Uani 1 1 d . . .
H36A H 0.3793 0.9317 -0.2436 0.058 Uiso 1 1 calc R . .
H36B H 0.3521 1.0743 -0.2552 0.058 Uiso 1 1 calc R . .
H36C H 0.3254 0.9328 -0.2385 0.058 Uiso 1 1 calc R . .
C37 C 0.3516(2) 0.7479(9) -0.1319(5) 0.021(2) Uani 1 1 d . . .
H37A H 0.3505 0.7245 -0.1829 0.025 Uiso 1 1 calc R . .
C38 C 0.3505(3) 0.6568(8) -0.0740(5) 0.025(2) Uani 1 1 d . . .
C39 C 0.3454(3) 0.5009(7) -0.0758(4) 0.028(2) Uani 1 1 d . . .
H39A H 0.3686 0.4581 -0.0445 0.042 Uiso 1 1 calc R . .
H39B H 0.3488 0.4676 -0.1267 0.042 Uiso 1 1 calc R . .
H39C H 0.3154 0.4752 -0.0573 0.042 Uiso 1 1 calc R . .

loop_
_atom_site_aniso_label
_atom_site_aniso_U_11
_atom_site_aniso_U_22
_atom_site_aniso_U_33
_atom_site_aniso_U_23
_atom_site_aniso_U_13
_atom_site_aniso_U_12
Y1 0.0211(4) 0.0253(4) 0.0216(4) 0.0009(5) -0.0004(5) 0.0004(4)
B1 0.030(6) 0.029(6) 0.011(6) 0.005(5) 0.000(5) -0.004(5)
Al1 0.0299(15) 0.0291(14) 0.0216(14) 0.0015(13) 0.0002(12) -0.0007(13)
N1 0.020(4) 0.021(4) 0.022(4) -0.002(3) 0.005(3) 0.003(3)
C1 0.031(6) 0.023(5) 0.024(6) 0.001(4) 0.002(4) -0.003(4)
Al2 0.0179(12) 0.0413(16) 0.0241(13) 0.0026(16) 0.0002(16) -0.0008(10)
C2 0.022(6) 0.045(7) 0.035(6) 0.010(5) 0.003(5) 0.001(5)
N2 0.018(4) 0.013(4) 0.029(4) 0.002(3) 0.001(3) -0.004(3)
C3 0.030(6) 0.044(6) 0.038(6) -0.003(4) 0.004(5) 0.002(5)
N3 0.016(4) 0.015(4) 0.025(4) 0.005(3) -0.001(3) -0.002(3)
Al3 0.0226(15) 0.0286(15) 0.0307(16) -0.0003(12) 0.0003(12) -0.0010(13)
Al4 0.0292(16) 0.0323(17) 0.0243(15) 0.0027(13) -0.0014(13) 0.0022(13)
C4 0.065(8) 0.043(6) 0.024(5) -0.003(4) 0.002(5) -0.008(5)
N4 0.024(4) 0.017(4) 0.029(4) -0.007(3) 0.002(4) -0.001(3)
Al5 0.0201(14) 0.0185(14) 0.0205(14) -0.0004(12) 0.0000(12) -0.0034(12)
C5 0.031(6) 0.036(6) 0.021(5) 0.010(5) 0.007(4) 0.001(5)
N5 0.026(4) 0.022(4) 0.019(4) -0.004(3) 0.001(3) 0.003(3)
C6 0.028(5) 0.046(6) 0.044(7) 0.006(5) -0.002(5) 0.010(4)
N6 0.025(4) 0.015(4) 0.028(4) 0.001(3) 0.004(4) -0.001(3)
C7 0.031(5) 0.058(6) 0.038(6) 0.009(6) -0.004(6) -0.008(4)
C8 0.040(5) 0.018(4) 0.025(6) 0.002(4) -0.010(5) 0.001(4)
C9 0.028(5) 0.036(6) 0.040(6) 0.005(5) -0.018(4) 0.007(5)
C10 0.041(6) 0.043(6) 0.034(6) 0.004(5) 0.004(5) 0.010(5)
C11 0.037(6) 0.048(6) 0.039(6) 0.004(4) 0.001(5) 0.004(5)
C12 0.041(6) 0.028(5) 0.034(6) 0.009(4) -0.013(4) 0.004(4)
C13 0.022(5) 0.055(6) 0.048(7) 0.004(6) 0.005(5) -0.002(4)
C14 0.039(6) 0.030(5) 0.035(5) 0.006(4) 0.007(5) -0.011(4)
C15 0.040(6) 0.030(5) 0.032(6) 0.006(4) -0.005(5) -0.005(5)
C16 0.017(5) 0.028(6) 0.023(5) -0.001(4) -0.009(4) -0.006(4)
C17 0.022(5) 0.025(5) 0.038(5) -0.009(4) 0.005(4) 0.003(4)
C18 0.028(5) 0.037(6) 0.031(5) 0.004(4) -0.007(4) 0.004(4)
C19 0.041(6) 0.034(6) 0.036(6) -0.014(5) 0.000(5) 0.006(5)
C20 0.040(7) 0.048(7) 0.051(7) -0.016(6) -0.003(6) 0.002(6)
C21 0.027(5) 0.025(5) 0.019(5) 0.010(4) 0.008(4) 0.007(4)
C22 0.022(5) 0.019(5) 0.023(5) 0.002(4) -0.001(4) -0.004(4)
C23 0.023(6) 0.028(5) 0.028(5) -0.001(4) 0.004(4) -0.011(5)
C24 0.033(6) 0.028(6) 0.018(5) 0.002(4) 0.004(4) -0.004(4)
C25 0.033(5) 0.031(5) 0.042(6) 0.007(5) -0.017(5) -0.010(5)
C26 0.051(7) 0.029(6) 0.048(7) -0.013(5) -0.006(5) -0.006(5)
C27 0.035(6) 0.043(7) 0.095(9) 0.011(6) -0.045(6) -0.013(5)
C28 0.022(5) 0.050(6) 0.047(6) 0.009(5) 0.000(5) -0.005(5)
C29 0.017(5) 0.035(6) 0.016(5) 0.007(4) -0.002(4) 0.007(4)
C30 0.030(5) 0.017(5) 0.021(5) 0.003(4) -0.002(4) 0.004(4)
C31 0.043(6) 0.027(6) 0.033(5) 0.004(4) -0.003(4) 0.012(4)
C32 0.003(5) 0.030(6) 0.026(6) 0.001(4) -0.003(4) 0.004(4)
C33 0.028(5) 0.037(6) 0.020(5) 0.001(4) -0.005(4) 0.000(5)
C34 0.049(7) 0.028(6) 0.045(6) 0.008(5) -0.015(5) 0.000(5)
C35 0.033(6) 0.038(6) 0.036(6) 0.008(4) -0.009(5) -0.011(4)
C36 0.063(7) 0.037(6) 0.015(5) 0.002(4) -0.008(5) -0.012(5)
C37 0.013(5) 0.026(5) 0.024(5) -0.003(5) 0.000(4) -0.002(4)
C38 0.014(4) 0.023(5) 0.037(7) -0.007(4) -0.002(4) 0.001(4)
C39 0.028(5) 0.025(5) 0.032(6) -0.002(4) -0.001(4) -0.002(4)

loop_
_atom_type_symbol
_atom_type_description
_atom_type_scat_dispersion_real
_atom_type_scat_dispersion_imag
_atom_type_scat_source
C C 0.0033 0.0016 'International Tables Vol C Tables 4.2.6.8 and 6.1.1.4'
H H 0.0000 0.0000 'International Tables Vol C Tables 4.2.6.8 and 6.1.1.4'
B B 0.0013 0.0007 'International Tables Vol C Tables 4.2.6.8 and 6.1.1.4'
N N 0.0061 0.0033 'International Tables Vol C Tables 4.2.6.8 and 6.1.1.4'
Al Al 0.0645 0.0514 'International Tables Vol C Tables 4.2.6.8 and 6.1.1.4'
Y Y -2.7962 3.5667 'International Tables Vol C Tables 4.2.6.8 and 6.1.1.4'

loop_
_geom_angle_atom_site_label_1
_geom_angle_atom_site_label_2
_geom_angle_atom_site_label_3
_geom_angle
_geom_angle_site_symmetry_1
_geom_angle_site_symmetry_3
_geom_angle_publ_flag
Al1 Y1 Al3 75.49(7) . . ?
Al1 Y1 Al2 85.87(8) . . ?
Al3 Y1 Al2 123.23(7) . . ?
Al1 Y1 Al4 114.88(8) . . ?
Al3 Y1 Al4 117.58(8) . . ?
Al2 Y1 Al4 118.94(7) . . ?
Al1 Y1 H1B 53.4(16) . . ?
Al3 Y1 H1B 61.7(12) . . ?
Al2 Y1 H1B 138.0(18) . . ?
Al4 Y1 H1B 76.7(7) . . ?
Al1 Y1 H5A 135.6(14) . . ?
Al3 Y1 H5A 143.7(12) . . ?
Al2 Y1 H5A 57.3(11) . . ?
Al4 Y1 H5A 71.3(5) . . ?
H1B Y1 H5A 146.7(7) . . ?
Al1 Y1 H8A 87.3(15) . . ?
Al3 Y1 H8A 156.2(10) . . ?
Al2 Y1 H8A 70.6(6) . . ?
Al4 Y1 H8A 55.2(12) . . ?
H1B Y1 H8A 94.9(15) . . ?
H5A Y1 H8A 59.3(16) . . ?
Al1 Y1 H8B 61.8(7) . . ?
Al3 Y1 H8B 119.3(9) . . ?
Al2 Y1 H8B 95.7(15) . . ?
Al4 Y1 H8B 56.9(11) . . ?
H1B Y1 H8B 58.5(18) . . ?
H5A Y1 H8B 95.4(12) . . ?
H8A Y1 H8B 36.9(7) . . ?
Al1 Y1 H9B 124.9(10) . . ?
Al3 Y1 H9B 68.0(6) . . ?
Al2 Y1 H9B 149.0(12) . . ?
Al4 Y1 H9B 56.0(11) . . ?
H1B Y1 H9B 73(2) . . ?
H5A Y1 H9B 95.8(14) . . ?
H8A Y1 H9B 111.1(16) . . ?
H8B Y1 H9B 103(2) . . ?
N5 B1 N4 108.8(7) . . ?
N5 B1 N6 107.5(7) . . ?
N4 B1 N6 107.2(7) . . ?
N5 B1 HB1 113(5) . . ?
N4 B1 HB1 106(5) . . ?
N6 B1 HB1 113(5) . . ?
C3 Al1 C4 107.7(4) . . ?
C3 Al1 C2 112.8(4) . . ?
C4 Al1 C2 113.9(4) . . ?
C3 Al1 C1 107.3(4) . . ?
C4 Al1 C1 113.6(4) . . ?
C2 Al1 C1 101.4(4) . . ?
C3 Al1 Y1 137.1(3) . . ?
C4 Al1 Y1 115.0(3) . . ?
C2 Al1 Y1 53.1(3) . . ?
C1 Al1 Y1 51.2(2) . . ?
C16 N1 N4 106.0(6) . . ?
C16 N1 Al5 143.7(5) . . ?
N4 N1 Al5 110.3(5) . . ?
Al3 C1 Al1 124.6(4) . . ?
Al3 C1 H1A 91(4) . . ?
Al1 C1 H1A 90(4) . . ?
Al3 C1 H1B 131(5) . . ?
Al1 C1 H1B 100(5) . . ?
H1A C1 H1B 109(3) . . ?
C7 Al2 C6 116.7(4) . . ?
C7 Al2 C2 112.4(4) . . ?
C6 Al2 C2 111.7(4) . . ?
C7 Al2 C5 102.1(4) . . ?
C6 Al2 C5 104.0(4) . . ?
C2 Al2 C5 108.8(3) . . ?
C7 Al2 Y1 120.8(3) . . ?
C6 Al2 Y1 121.8(3) . . ?
C2 Al2 Y1 52.1(3) . . ?
C5 Al2 Y1 56.7(3) . . ?
Al2 C2 Al1 167.2(5) . . ?
Al2 C2 H2A 94(5) . . ?
Al1 C2 H2A 89(5) . . ?
Al2 C2 H2B 94(5) . . ?
Al1 C2 H2B 96(5) . . ?
H2A C2 H2B 110(3) . . ?
C24 N2 N5 106.1(6) . . ?
C24 N2 Al5 143.8(5) . . ?
N5 N2 Al5 110.0(5) . . ?
Al1 C3 H3A 109.5 . . ?
Al1 C3 H3B 109.5 . . ?
H3A C3 H3B 109.5 . . ?
Al1 C3 H3C 109.5 . . ?
H3A C3 H3C 109.5 . . ?
H3B C3 H3C 109.5 . . ?
C32 N3 N6 103.7(7) . . ?
C32 N3 Al5 143.9(7) . . ?
N6 N3 Al5 112.3(5) . . ?
C14 Al3 C13 116.2(4) . . ?
C14 Al3 C1 110.5(4) . . ?
C13 Al3 C1 111.7(4) . . ?
C14 Al3 C12 102.5(3) . . ?
C13 Al3 C12 108.3(4) . . ?
C1 Al3 C12 106.8(3) . . ?
C14 Al3 Y1 127.6(3) . . ?
C13 Al3 Y1 116.1(3) . . ?
C1 Al3 Y1 50.5(2) . . ?
C12 Al3 Y1 57.3(2) . . ?
C11 Al4 C10 118.9(4) . . ?
C11 Al4 C8 108.4(4) . . ?
C10 Al4 C8 103.8(4) . . ?
C11 Al4 C9 107.2(4) . . ?
C10 Al4 C9 106.6(4) . . ?
C8 Al4 C9 112.1(3) . . ?
C11 Al4 Y1 121.6(3) . . ?
C10 Al4 Y1 119.5(3) . . ?
C8 Al4 Y1 54.8(2) . . ?
C9 Al4 Y1 57.3(2) . . ?
Al1 C4 H4A 109.5 . . ?
Al1 C4 H4B 109.5 . . ?
H4A C4 H4B 109.5 . . ?
Al1 C4 H4C 109.5 . . ?
H4A C4 H4C 109.5 . . ?
H4B C4 H4C 109.5 . . ?
C22 N4 N1 109.8(6) . . ?
C22 N4 B1 129.3(7) . . ?
N1 N4 B1 120.7(6) . . ?
N3 Al5 N2 97.2(3) . . ?
N3 Al5 N1 97.8(3) . . ?
N2 Al5 N1 96.4(3) . . ?
N3 Al5 C15 120.2(3) . . ?
N2 Al5 C15 120.5(3) . . ?
N1 Al5 C15 119.4(3) . . ?
Al2 C5 H5A 119(4) . . ?
Al2 C5 H5B 121(4) . . ?
H5A C5 H5B 109(3) . . ?
Al2 C5 H5C 84(4) . . ?
H5A C5 H5C 111(3) . . ?
H5B C5 H5C 108(3) . . ?
C30 N5 N2 108.7(6) . . ?
C30 N5 B1 130.2(7) . . ?
N2 N5 B1 121.1(6) . . ?
Al2 C6 H6A 109.5 . . ?
Al2 C6 H6B 109.5 . . ?
H6A C6 H6B 109.5 . . ?
Al2 C6 H6C 109.5 . . ?
H6A C6 H6C 109.5 . . ?
H6B C6 H6C 109.5 . . ?
C38 N6 N3 110.7(7) . . ?
C38 N6 B1 130.9(7) . . ?
N3 N6 B1 118.4(6) . . ?
Al2 C7 H7A 109.5 . . ?
Al2 C7 H7B 109.5 . . ?
H7A C7 H7B 109.5 . . ?
Al2 C7 H7C 109.5 . . ?
H7A C7 H7C 109.5 . . ?
H7B C7 H7C 109.5 . . ?
Al4 C8 H8A 120(4) . . ?
Al4 C8 H8B 122(4) . . ?
H8A C8 H8B 105(3) . . ?
Al4 C8 H8C 93(4) . . ?
H8A C8 H8C 107(3) . . ?
H8B C8 H8C 107(3) . . ?
Al4 C9 H9A 95(4) . . ?
Al4 C9 H9B 120(4) . . ?
H9A C9 H9B 106(3) . . ?
Al4 C9 H9C 119(4) . . ?
H9A C9 H9C 107(3) . . ?
H9B C9 H9C 108(3) . . ?
Al4 C10 H10A 109.5 . . ?
Al4 C10 H10B 109.5 . . ?
H10A C10 H10B 109.5 . . ?
Al4 C10 H10C 109.5 . . ?
H10A C10 H10C 109.5 . . ?
H10B C10 H10C 109.5 . . ?
Al4 C11 H11A 109.5 . . ?
Al4 C11 H11B 109.5 . . ?
H11A C11 H11B 109.5 . . ?
Al4 C11 H11C 109.5 . . ?
H11A C11 H11C 109.5 . . ?
H11B C11 H11C 109.5 . . ?
Al3 C12 H12A 109.5 . . ?
Al3 C12 H12B 109.5 . . ?
H12A C12 H12B 109.5 . . ?
Al3 C12 H12C 109.5 . . ?
H12A C12 H12C 109.5 . . ?
H12B C12 H12C 109.5 . . ?
Al3 C13 H13A 109.5 . . ?
Al3 C13 H13B 109.5 . . ?
H13A C13 H13B 109.5 . . ?
Al3 C13 H13C 109.5 . . ?
H13A C13 H13C 109.5 . . ?
H13B C13 H13C 109.5 . . ?
Al3 C14 H14A 109.5 . . ?
Al3 C14 H14B 109.5 . . ?
H14A C14 H14B 109.5 . . ?
Al3 C14 H14C 109.5 . . ?
H14A C14 H14C 109.5 . . ?
H14B C14 H14C 109.5 . . ?
Al5 C15 H15A 109.5 . . ?
Al5 C15 H15B 109.5 . . ?
H15A C15 H15B 109.5 . . ?
Al5 C15 H15C 109.5 . . ?
H15A C15 H15C 109.5 . . ?
H15B C15 H15C 109.5 . . ?
N1 C16 C21 108.8(7) . . ?
N1 C16 C17 123.6(7) . . ?
C21 C16 C17 127.7(7) . . ?
C16 C17 C18 110.8(7) . . ?
C16 C17 C20 109.2(7) . . ?
C18 C17 C20 108.4(7) . . ?
C16 C17 C19 108.6(7) . . ?
C18 C17 C19 112.1(7) . . ?
C20 C17 C19 107.6(7) . . ?
C17 C18 H18A 109.5 . . ?
C17 C18 H18B 109.5 . . ?
H18A C18 H18B 109.5 . . ?
C17 C18 H18C 109.5 . . ?
H18A C18 H18C 109.5 . . ?
H18B C18 H18C 109.5 . . ?
C17 C19 H19A 109.5 . . ?
C17 C19 H19B 109.5 . . ?
H19A C19 H19B 109.5 . . ?
C17 C19 H19C 109.5 . . ?
H19A C19 H19C 109.5 . . ?
H19B C19 H19C 109.5 . . ?
C17 C20 H20A 109.5 . . ?
C17 C20 H20B 109.5 . . ?
H20A C20 H20B 109.5 . . ?
C17 C20 H20C 109.5 . . ?
H20A C20 H20C 109.5 . . ?
H20B C20 H20C 109.5 . . ?
C22 C21 C16 108.1(7) . . ?
C22 C21 H21A 126.0 . . ?
C16 C21 H21A 126.0 . . ?
N4 C22 C21 107.4(7) . . ?
N4 C22 C23 122.4(7) . . ?
C21 C22 C23 130.2(8) . . ?
C22 C23 H23A 109.5 . . ?
C22 C23 H23B 109.5 . . ?
H23A C23 H23B 109.5 . . ?
C22 C23 H23C 109.5 . . ?
H23A C23 H23C 109.5 . . ?
H23B C23 H23C 109.5 . . ?
C29 C24 N2 108.5(7) . . ?
C29 C24 C25 129.0(8) . . ?
N2 C24 C25 122.3(7) . . ?
C24 C25 C26 111.8(7) . . ?
C24 C25 C27 107.5(7) . . ?
C26 C25 C27 107.9(8) . . ?
C24 C25 C28 109.1(7) . . ?
C26 C25 C28 112.2(7) . . ?
C27 C25 C28 108.0(7) . . ?
C25 C26 H26A 109.5 . . ?
C25 C26 H26B 109.5 . . ?
H26A C26 H26B 109.5 . . ?
C25 C26 H26C 109.5 . . ?
H26A C26 H26C 109.5 . . ?
H26B C26 H26C 109.5 . . ?
C25 C27 H27A 109.5 . . ?
C25 C27 H27B 109.5 . . ?
H27A C27 H27B 109.5 . . ?
C25 C27 H27C 109.5 . . ?
H27A C27 H27C 109.5 . . ?
H27B C27 H27C 109.5 . . ?
C25 C28 H28A 109.5 . . ?
C25 C28 H28B 109.5 . . ?
H28A C28 H28B 109.5 . . ?
C25 C28 H28C 109.5 . . ?
H28A C28 H28C 109.5 . . ?
H28B C28 H28C 109.5 . . ?
C24 C29 C30 108.4(7) . . ?
C24 C29 H29A 125.8 . . ?
C30 C29 H29A 125.8 . . ?
N5 C30 C29 108.1(7) . . ?
N5 C30 C31 122.4(7) . . ?
C29 C30 C31 129.5(8) . . ?
C30 C31 H31A 109.5 . . ?
C30 C31 H31B 109.5 . . ?
H31A C31 H31B 109.5 . . ?
C30 C31 H31C 109.5 . . ?
H31A C31 H31C 109.5 . . ?
H31B C31 H31C 109.5 . . ?
C37 C32 N3 110.1(8) . . ?
C37 C32 C33 127.9(7) . . ?
N3 C32 C33 122.0(8) . . ?
C32 C33 C35 111.0(7) . . ?
C32 C33 C34 111.3(7) . . ?
C35 C33 C34 111.6(7) . . ?
C32 C33 C36 108.6(7) . . ?
C35 C33 C36 107.5(7) . . ?
C34 C33 C36 106.7(7) . . ?
C33 C34 H34A 109.5 . . ?
C33 C34 H34B 109.5 . . ?
H34A C34 H34B 109.5 . . ?
C33 C34 H34C 109.5 . . ?
H34A C34 H34C 109.5 . . ?
H34B C34 H34C 109.5 . . ?
C33 C35 H35A 109.5 . . ?
C33 C35 H35B 109.5 . . ?
H35A C35 H35B 109.5 . . ?
C33 C35 H35C 109.5 . . ?
H35A C35 H35C 109.5 . . ?
H35B C35 H35C 109.5 . . ?
C33 C36 H36A 109.5 . . ?
C33 C36 H36B 109.5 . . ?
H36A C36 H36B 109.5 . . ?
C33 C36 H36C 109.5 . . ?
H36A C36 H36C 109.5 . . ?
H36B C36 H36C 109.5 . . ?
C38 C37 C32 107.2(8) . . ?
C38 C37 H37A 126.4 . . ?
C32 C37 H37A 126.4 . . ?
N6 C38 C37 108.3(7) . . ?
N6 C38 C39 123.1(7) . . ?
C37 C38 C39 128.6(8) . . ?
C38 C39 H39A 109.5 . . ?
C38 C39 H39B 109.5 . . ?
H39A C39 H39B 109.5 . . ?
C38 C39 H39C 109.5 . . ?
H39A C39 H39C 109.5 . . ?
H39B C39 H39C 109.5 . . ?

loop_
_geom_bond_atom_site_label_1
_geom_bond_atom_site_label_2
_geom_bond_distance
_geom_bond_site_symmetry_2
_geom_bond_publ_flag
Y1 Al1 2.993(2) . ?
Y1 Al3 3.031(3) . ?
Y1 Al2 3.046(2) . ?
Y1 Al4 3.122(3) . ?
Y1 H1B 2.36(6) . ?
Y1 H5A 2.52(6) . ?
Y1 H8A 2.56(5) . ?
Y1 H8B 2.41(6) . ?
Y1 H9B 2.49(6) . ?
B1 N5 1.527(11) . ?
B1 N4 1.538(11) . ?
B1 N6 1.558(11) . ?
B1 HB1 0.94(7) . ?
Al1 C3 1.980(9) . ?
Al1 C4 1.982(8) . ?
Al1 C2 2.093(10) . ?
Al1 C1 2.097(9) . ?
N1 C16 1.363(10) . ?
N1 N4 1.384(8) . ?
N1 Al5 1.927(7) . ?
C1 Al3 2.068(8) . ?
C1 H1A 0.99(2) . ?
C1 H1B 0.992(19) . ?
Al2 C7 1.961(7) . ?
Al2 C6 1.973(8) . ?
Al2 C2 2.047(11) . ?
Al2 C5 2.098(10) . ?
C2 H2A 0.98(2) . ?
C2 H2B 0.99(2) . ?
N2 C24 1.381(10) . ?
N2 N5 1.400(8) . ?
N2 Al5 1.912(7) . ?
C3 H3A 0.9800 . ?
C3 H3B 0.9800 . ?
C3 H3C 0.9800 . ?
N3 C32 1.389(9) . ?
N3 N6 1.391(8) . ?
N3 Al5 1.909(7) . ?
Al3 C14 1.966(8) . ?
Al3 C13 1.985(8) . ?
Al3 C12 2.076(8) . ?
Al4 C11 1.961(8) . ?
Al4 C10 1.964(8) . ?
Al4 C8 2.044(8) . ?
Al4 C9 2.060(9) . ?
C4 H4A 0.9800 . ?
C4 H4B 0.9800 . ?
C4 H4C 0.9800 . ?
N4 C22 1.348(9) . ?
Al5 C15 1.948(8) . ?
C5 H5A 0.971(19) . ?
C5 H5B 0.994(19) . ?
C5 H5C 0.979(19) . ?
N5 C30 1.355(9) . ?
C6 H6A 0.9800 . ?
C6 H6B 0.9800 . ?
C6 H6C 0.9800 . ?
N6 C38 1.338(10) . ?
C7 H7A 0.9800 . ?
C7 H7B 0.9800 . ?
C7 H7C 0.9800 . ?
C8 H8A 0.997(19) . ?
C8 H8B 0.994(19) . ?
C8 H8C 0.991(19) . ?
C9 H9A 0.994(19) . ?
C9 H9B 0.994(19) . ?
C9 H9C 0.991(19) . ?
C10 H10A 0.9800 . ?
C10 H10B 0.9800 . ?
C10 H10C 0.9800 . ?
C11 H11A 0.9800 . ?
C11 H11B 0.9800 . ?
C11 H11C 0.9800 . ?
C12 H12A 0.9800 . ?
C12 H12B 0.9800 . ?
C12 H12C 0.9800 . ?
C13 H13A 0.9800 . ?
C13 H13B 0.9800 . ?
C13 H13C 0.9800 . ?
C14 H14A 0.9800 . ?
C14 H14B 0.9800 . ?
C14 H14C 0.9800 . ?
C15 H15A 0.9800 . ?
C15 H15B 0.9800 . ?
C15 H15C 0.9800 . ?
C16 C21 1.372(10) . ?
C16 C17 1.532(10) . ?
C17 C18 1.535(11) . ?
C17 C20 1.537(13) . ?
C17 C19 1.537(11) . ?
C18 H18A 0.9800 . ?
C18 H18B 0.9800 . ?
C18 H18C 0.9800 . ?
C19 H19A 0.9800 . ?
C19 H19B 0.9800 . ?
C19 H19C 0.9800 . ?
C20 H20A 0.9800 . ?
C20 H20B 0.9800 . ?
C20 H20C 0.9800 . ?
C21 C22 1.366(10) . ?
C21 H21A 0.9500 . ?
C22 C23 1.493(11) . ?
C23 H23A 0.9800 . ?
C23 H23B 0.9800 . ?
C23 H23C 0.9800 . ?
C24 C29 1.366(10) . ?
C24 C25 1.520(11) . ?
C25 C26 1.528(12) . ?
C25 C27 1.538(11) . ?
C25 C28 1.541(12) . ?
C26 H26A 0.9800 . ?
C26 H26B 0.9800 . ?
C26 H26C 0.9800 . ?
C27 H27A 0.9800 . ?
C27 H27B 0.9800 . ?
C27 H27C 0.9800 . ?
C28 H28A 0.9800 . ?
C28 H28B 0.9800 . ?
C28 H28C 0.9800 . ?
C29 C30 1.368(10) . ?
C29 H29A 0.9500 . ?
C30 C31 1.488(11) . ?
C31 H31A 0.9800 . ?
C31 H31B 0.9800 . ?
C31 H31C 0.9800 . ?
C32 C37 1.365(11) . ?
C32 C33 1.509(12) . ?
C33 C35 1.529(11) . ?
C33 C34 1.534(12) . ?
C33 C36 1.554(10) . ?
C34 H34A 0.9800 . ?
C34 H34B 0.9800 . ?
C34 H34C 0.9800 . ?
C35 H35A 0.9800 . ?
C35 H35B 0.9800 . ?
C35 H35C 0.9800 . ?
C36 H36A 0.9800 . ?
C36 H36B 0.9800 . ?
C36 H36C 0.9800 . ?
C37 C38 1.363(11) . ?
C37 H37A 0.9500 . ?
C38 C39 1.503(10) . ?
C39 H39A 0.9800 . ?
C39 H39B 0.9800 . ?
C39 H39C 0.9800 . ?
